data_4302044
loop_
_publ_author_name
'P. Bhyrappa'
'C. Arunkumar'
'B. Varghese'

_publ_contact_author_address 'Dept. of Chem., Indian Institute of Technology Madras, Chennai 600 036, India'
_publ_contact_author_email pbhyrappa@hotmail.com
_publ_contact_author_fax 091-44-2257-0509
_publ_contact_author_name 'P. Bhyrappa'
_publ_contact_author_phone 091-44-2257-4222
_publ_section_title
;
Influence of Mixed Substituents on the Macrocyclic Ring Distortions of Free
Base Porphyrins and Their Metal Complexes
;
_journal_name_full 'Inorganic Chemistry'
_journal_page_first 3954
_journal_page_last 3965
_journal_paper_doi 10.1021/ic801618m
_journal_volume 48
_journal_year 2009
_chemical_formula_moiety 'C68 H42 Cl4 N4, 2(C H4 O)'
_chemical_formula_sum 'C70 H50 Cl4 N4 O2'
_chemical_formula_weight 1120.94
_chemical_name_systematic
;
 ?
;
_space_group_IT_number 14
_symmetry_cell_setting monoclinic
_symmetry_space_group_name_Hall '-P 2ybc'
_symmetry_space_group_name_H-M 'P 1 21/c 1'
_atom_sites_solution_hydrogens geom
_atom_sites_solution_primary direct
_atom_sites_solution_secondary difmap
_audit_creation_method SHELXL-97
_cell_angle_alpha 90.00
_cell_angle_beta 102.6770(10)
_cell_angle_gamma 90.00
_cell_formula_units_Z 4
_cell_length_a 15.8098(6)
_cell_length_b 27.6166(8)
_cell_length_c 13.7545(4)
_cell_measurement_reflns_used 8110
_cell_measurement_temperature 173(2)
_cell_measurement_theta_max 25.2
_cell_measurement_theta_min 2.1
_cell_volume 5859.0(3)
_computing_cell_refinement 'APEX2/SAINT (Bruker, 2004)'
_computing_data_collection 'APEX2 (Bruker, 2004)'
_computing_data_reduction 'SAINT/XPREP (Bruker, 2004)'
_computing_molecular_graphics 'ORTEP32 (WINGX)'
_computing_publication_material 'SHELXL-97 (Sheldrick, 1997)'
_computing_structure_refinement 'SHELXL-97 (Sheldrick, 1997)'
_computing_structure_solution 'SIR92 (WINGX)'
_diffrn_ambient_temperature 173(2)
_diffrn_measured_fraction_theta_full 0.999
_diffrn_measured_fraction_theta_max 0.999
_diffrn_measurement_device_type 'Bruker APEXII CCD area detector'
_diffrn_measurement_method '\w and \f scan'
_diffrn_radiation_monochromator graphite
_diffrn_radiation_source 'fine-focus sealed tube'
_diffrn_radiation_type MoK\a
_diffrn_radiation_wavelength 0.71073
_diffrn_reflns_av_R_equivalents 0.0458
_diffrn_reflns_av_sigmaI/netI 0.0361
_diffrn_reflns_limit_h_max 18
_diffrn_reflns_limit_h_min -18
_diffrn_reflns_limit_k_max 32
_diffrn_reflns_limit_k_min -32
_diffrn_reflns_limit_l_max 13
_diffrn_reflns_limit_l_min -16
_diffrn_reflns_number 67771
_diffrn_reflns_theta_full 25.00
_diffrn_reflns_theta_max 25.00
_diffrn_reflns_theta_min 1.32
_diffrn_standards_decay_% 0
_exptl_absorpt_coefficient_mu 0.252
_exptl_absorpt_correction_T_max 0.985
_exptl_absorpt_correction_T_min 0.961
_exptl_absorpt_correction_type multi-scan
_exptl_absorpt_process_details 'SADABS, 2004'
_exptl_crystal_colour green
_exptl_crystal_density_diffrn 1.271
_exptl_crystal_density_method 'not measured'
_exptl_crystal_description needle
_exptl_crystal_F_000 2328
_exptl_crystal_size_max 0.11
_exptl_crystal_size_mid 0.10
_exptl_crystal_size_min 0.10
_refine_diff_density_max 1.259
_refine_diff_density_min -0.264
_refine_diff_density_rms 0.077
_refine_ls_extinction_method none
_refine_ls_goodness_of_fit_ref 1.032
_refine_ls_hydrogen_treatment mixed
_refine_ls_matrix_type full
_refine_ls_number_parameters 738
_refine_ls_number_reflns 10308
_refine_ls_number_restraints 2
_refine_ls_restrained_S_all 1.032
_refine_ls_R_factor_all 0.0910
_refine_ls_R_factor_gt 0.0666
_refine_ls_shift/su_max 0.000
_refine_ls_shift/su_mean 0.000
_refine_ls_structure_factor_coef Fsqd
_refine_ls_weighting_details 'calc w=1/[\s^2^(Fo^2^)+(0.0925P)^2^+11.0785P] where P=(Fo^2^+2Fc^2^)/3'
_refine_ls_weighting_scheme calc
_refine_ls_wR_factor_gt 0.1742
_refine_ls_wR_factor_ref 0.1928
_reflns_number_gt 7681
_reflns_number_total 10308
_reflns_threshold_expression >2sigma(I)
_cod_data_source_file ic801618m_si_003_3.cif
_cod_data_source_block H2TPP(Ph)4Cl4.2CH3OH
_cod_original_sg_symbol_H-M P21/c
_cod_database_code 4302044

loop_
_symmetry_equiv_pos_as_xyz
'x, y, z'
'-x, y+1/2, -z+1/2'
'-x, -y, -z'
'x, -y-1/2, z-1/2'

loop_
_atom_site_label
_atom_site_type_symbol
_atom_site_fract_x
_atom_site_fract_y
_atom_site_fract_z
_atom_site_U_iso_or_equiv
_atom_site_adp_type
_atom_site_occupancy
_atom_site_symmetry_multiplicity
_atom_site_calc_flag
_atom_site_refinement_flags
_atom_site_disorder_assembly
_atom_site_disorder_group
C1 C 0.2736(2) 0.30027(11) 0.1865(2) 0.0238(7) Uani 1 1 d . . .
C2 C 0.2467(2) 0.34732(12) 0.2162(2) 0.0268(8) Uani 1 1 d . . .
C3 C 0.1596(2) 0.34755(11) 0.1966(2) 0.0253(7) Uani 1 1 d . . .
C4 C 0.1307(2) 0.30052(11) 0.1541(2) 0.0225(7) Uani 1 1 d . . .
C5 C 0.0452(2) 0.28511(12) 0.1119(2) 0.0240(7) Uani 1 1 d . . .
C6 C 0.0237(2) 0.23570(12) 0.0964(2) 0.0237(7) Uani 1 1 d . . .
C7 C -0.0475(2) 0.21458(12) 0.0259(2) 0.0237(7) Uani 1 1 d . . .
C8 C -0.0485(2) 0.16547(12) 0.0446(2) 0.0252(7) Uani 1 1 d . . .
C9 C 0.0237(2) 0.15491(12) 0.1254(2) 0.0252(7) Uani 1 1 d . . .
C10 C 0.0457(2) 0.10990(12) 0.1729(2) 0.0253(7) Uani 1 1 d . . .
C11 C 0.1310(2) 0.09788(12) 0.2214(2) 0.0265(8) Uani 1 1 d . . .
C12 C 0.1592(2) 0.05855(12) 0.2923(3) 0.0299(8) Uani 1 1 d . . .
C13 C 0.2464(2) 0.05825(12) 0.3119(2) 0.0293(8) Uani 1 1 d . . .
C14 C 0.2729(2) 0.09734(12) 0.2534(2) 0.0269(8) Uani 1 1 d . . .
C15 C 0.3574(2) 0.10930(12) 0.2436(2) 0.0275(8) Uani 1 1 d . . .
C16 C 0.3771(2) 0.15423(12) 0.2046(2) 0.0245(7) Uani 1 1 d . . .
C17 C 0.4465(2) 0.16463(12) 0.1561(2) 0.0242(7) Uani 1 1 d . . .
C18 C 0.4467(2) 0.21379(12) 0.1384(2) 0.0251(7) Uani 1 1 d . . .
C19 C 0.3776(2) 0.23498(12) 0.1770(2) 0.0233(7) Uani 1 1 d . . .
C20 C 0.3575(2) 0.28444(12) 0.1840(2) 0.0248(7) Uani 1 1 d . . .
C21 C -0.0242(2) 0.32212(12) 0.0814(2) 0.0295(8) Uani 1 1 d . . .
C22 C -0.0133(3) 0.36059(13) 0.0201(3) 0.0370(9) Uani 1 1 d . . .
H22 H 0.0372 0.3629 -0.0039 0.044 Uiso 1 1 calc R . .
C23 C -0.0772(3) 0.39541(15) -0.0051(3) 0.0535(12) Uani 1 1 d . . .
H23 H -0.0696 0.4208 -0.0468 0.064 Uiso 1 1 calc R . .
C24 C -0.1516(3) 0.39303(17) 0.0305(4) 0.0619(14) Uani 1 1 d . . .
H24 H -0.1939 0.4168 0.0139 0.074 Uiso 1 1 calc R . .
C25 C -0.1632(3) 0.35500(17) 0.0912(4) 0.0600(13) Uani 1 1 d . . .
H25 H -0.2135 0.3531 0.1155 0.072 Uiso 1 1 calc R . .
C26 C -0.1000(3) 0.31956(15) 0.1161(3) 0.0430(10) Uani 1 1 d . . .
H26 H -0.1086 0.2938 0.1564 0.052 Uiso 1 1 calc R . .
C27 C -0.0985(2) 0.23922(11) -0.0634(2) 0.0248(7) Uani 1 1 d . . .
C28 C -0.0563(2) 0.26249(12) -0.1284(2) 0.0294(8) Uani 1 1 d . . .
H28 H 0.0039 0.2635 -0.1145 0.035 Uiso 1 1 calc R . .
C29 C -0.1037(3) 0.28429(13) -0.2143(3) 0.0348(9) Uani 1 1 d . . .
H29 H -0.0749 0.2999 -0.2575 0.042 Uiso 1 1 calc R . .
C30 C -0.1930(3) 0.28309(15) -0.2361(3) 0.0415(10) Uani 1 1 d . . .
H30 H -0.2245 0.2981 -0.2932 0.050 Uiso 1 1 calc R . .
C31 C -0.2349(3) 0.25938(17) -0.1724(3) 0.0500(11) Uani 1 1 d . . .
H31 H -0.2952 0.2581 -0.1870 0.060 Uiso 1 1 calc R . .
C32 C -0.1885(2) 0.23752(15) -0.0872(3) 0.0401(9) Uani 1 1 d . . .
H32 H -0.2178 0.2214 -0.0451 0.048 Uiso 1 1 calc R . .
C33 C -0.1004(2) 0.12975(12) -0.0246(2) 0.0262(7) Uani 1 1 d . . .
C34 C -0.1844(3) 0.11650(14) -0.0212(3) 0.0392(9) Uani 1 1 d . . .
H34 H -0.2099 0.1292 0.0281 0.047 Uiso 1 1 calc R . .
C35 C -0.2304(3) 0.08443(16) -0.0906(3) 0.0491(11) Uani 1 1 d . . .
H35 H -0.2867 0.0758 -0.0879 0.059 Uiso 1 1 calc R . .
C36 C -0.1929(3) 0.06525(15) -0.1640(3) 0.0489(11) Uani 1 1 d . . .
H36 H -0.2237 0.0435 -0.2103 0.059 Uiso 1 1 calc R . .
C37 C -0.1106(3) 0.07843(15) -0.1682(3) 0.0467(11) Uani 1 1 d . . .
H37 H -0.0855 0.0658 -0.2179 0.056 Uiso 1 1 calc R . .
C38 C -0.0640(3) 0.11042(14) -0.0991(3) 0.0378(9) Uani 1 1 d . . .
H38 H -0.0079 0.1190 -0.1026 0.045 Uiso 1 1 calc R . .
C39 C -0.0256(2) 0.07391(13) 0.1692(3) 0.0327(8) Uani 1 1 d . . .
C40 C -0.0910(3) 0.08313(16) 0.2191(3) 0.0441(10) Uani 1 1 d . . .
H40 H -0.0914 0.1124 0.2525 0.053 Uiso 1 1 calc R . .
C41 C -0.1557(3) 0.04964(18) 0.2200(4) 0.0591(13) Uani 1 1 d . . .
H41 H -0.1980 0.0558 0.2559 0.071 Uiso 1 1 calc R . .
C42 C -0.1573(3) 0.00750(18) 0.1679(5) 0.0664(15) Uani 1 1 d . . .
H42 H -0.2016 -0.0147 0.1669 0.080 Uiso 1 1 calc R . .
C43 C -0.0927(3) -0.00234(16) 0.1162(4) 0.0607(14) Uani 1 1 d . . .
H43 H -0.0944 -0.0310 0.0804 0.073 Uiso 1 1 calc R . .
C44 C -0.0259(3) 0.03052(13) 0.1181(3) 0.0427(10) Uani 1 1 d . . .
H44 H 0.0183 0.0235 0.0853 0.051 Uiso 1 1 calc R . .
C45 C 0.4294(2) 0.07407(13) 0.2724(3) 0.0317(8) Uani 1 1 d . . .
C46 C 0.4261(3) 0.02875(14) 0.2279(3) 0.0443(10) Uani 1 1 d . . .
H46 H 0.3775 0.0198 0.1798 0.053 Uiso 1 1 calc R . .
C47 C 0.4951(4) -0.00331(17) 0.2549(4) 0.0608(14) Uani 1 1 d . . .
H47 H 0.4926 -0.0334 0.2243 0.073 Uiso 1 1 calc R . .
C48 C 0.5664(4) 0.0090(2) 0.3259(4) 0.0719(17) Uani 1 1 d . . .
H48 H 0.6126 -0.0125 0.3430 0.086 Uiso 1 1 calc R . .
C49 C 0.5700(3) 0.0529(2) 0.3717(4) 0.0674(15) Uani 1 1 d . . .
H49 H 0.6181 0.0609 0.4214 0.081 Uiso 1 1 calc R . .
C50 C 0.5029(3) 0.08583(16) 0.3450(3) 0.0476(11) Uani 1 1 d . . .
H50 H 0.5068 0.1160 0.3758 0.057 Uiso 1 1 calc R . .
C51 C 0.4938(2) 0.12750(13) 0.1103(3) 0.0315(8) Uani 1 1 d . . .
C52 C 0.4466(3) 0.10073(14) 0.0302(3) 0.0421(10) Uani 1 1 d . . .
H52 H 0.3876 0.1067 0.0082 0.050 Uiso 1 1 calc R . .
C53 C 0.4850(3) 0.06591(17) -0.0168(3) 0.0552(12) Uani 1 1 d . . .
H53 H 0.4522 0.0482 -0.0693 0.066 Uiso 1 1 calc R . .
C54 C 0.5706(4) 0.05755(17) 0.0135(4) 0.0593(13) Uani 1 1 d . . .
H54 H 0.5966 0.0342 -0.0190 0.071 Uiso 1 1 calc R . .
C55 C 0.6198(3) 0.08264(19) 0.0911(4) 0.0626(14) Uani 1 1 d . . .
H55 H 0.6788 0.0761 0.1116 0.075 Uiso 1 1 calc R . .
C56 C 0.5812(3) 0.11867(16) 0.1404(4) 0.0504(11) Uani 1 1 d . . .
H56 H 0.6147 0.1362 0.1926 0.060 Uiso 1 1 calc R . .
C57 C 0.4968(2) 0.23897(12) 0.0749(2) 0.0258(7) Uani 1 1 d . . .
C58 C 0.5859(3) 0.24215(15) 0.1010(3) 0.0438(10) Uani 1 1 d . . .
H58 H 0.6156 0.2272 0.1591 0.053 Uiso 1 1 calc R . .
C59 C 0.6320(3) 0.26731(18) 0.0420(4) 0.0554(12) Uani 1 1 d . . .
H59 H 0.6921 0.2695 0.0612 0.067 Uiso 1 1 calc R . .
C60 C 0.5894(3) 0.28877(16) -0.0438(3) 0.0491(11) Uani 1 1 d . . .
H60 H 0.6200 0.3063 -0.0825 0.059 Uiso 1 1 calc R . .
C61 C 0.5011(3) 0.28449(15) -0.0728(3) 0.0429(10) Uani 1 1 d . . .
H61 H 0.4721 0.2984 -0.1325 0.051 Uiso 1 1 calc R . .
C62 C 0.4545(3) 0.25967(13) -0.0143(3) 0.0336(8) Uani 1 1 d . . .
H62 H 0.3947 0.2569 -0.0349 0.040 Uiso 1 1 calc R . .
C63 C 0.4292(2) 0.32007(12) 0.1866(3) 0.0299(8) Uani 1 1 d . . .
C64 C 0.5057(3) 0.31620(15) 0.2579(4) 0.0512(11) Uani 1 1 d . . .
H64 H 0.5112 0.2926 0.3070 0.061 Uiso 1 1 calc R . .
C65 C 0.5744(3) 0.34742(18) 0.2565(5) 0.0731(17) Uani 1 1 d . . .
H65 H 0.6258 0.3443 0.3043 0.088 Uiso 1 1 calc R . .
C66 C 0.5673(4) 0.38228(19) 0.1862(5) 0.0735(17) Uani 1 1 d . . .
H66 H 0.6137 0.4029 0.1859 0.088 Uiso 1 1 calc R . .
C67 C 0.4912(4) 0.38732(16) 0.1148(4) 0.0602(14) Uani 1 1 d . . .
H67 H 0.4864 0.4113 0.0664 0.072 Uiso 1 1 calc R . .
C68 C 0.4221(3) 0.35643(14) 0.1158(3) 0.0424(10) Uani 1 1 d . . .
H68 H 0.3706 0.3602 0.0685 0.051 Uiso 1 1 calc R . .
C69 C 0.2012(4) 0.17371(17) 0.4123(3) 0.0579(14) Uani 1 1 d . . .
H69A H 0.2463 0.1506 0.4109 0.09(2) Uiso 1 1 calc R . .
H69B H 0.1460 0.1577 0.3969 0.12(3) Uiso 1 1 calc R . .
H69C H 0.2101 0.1879 0.4774 0.071(15) Uiso 1 1 calc R . .
C70 C 0.1986(4) 0.17113(16) 0.9703(3) 0.0665(15) Uani 1 1 d . . .
H71A H 0.2503 0.1598 0.9519 0.100 Uiso 1 1 calc R . .
H71B H 0.1488 0.1603 0.9219 0.100 Uiso 1 1 calc R . .
H71C H 0.1962 0.1585 1.0347 0.100 Uiso 1 1 calc R . .
N1 N 0.20176(18) 0.27272(9) 0.15205(19) 0.0230(6) Uani 1 1 d . . .
N2 N 0.06735(18) 0.19777(10) 0.1510(2) 0.0236(6) Uani 1 1 d D . .
N3 N 0.20145(18) 0.12118(10) 0.20353(19) 0.0249(6) Uani 1 1 d . . .
N4 N 0.33447(19) 0.19715(10) 0.2106(2) 0.0243(6) Uani 1 1 d D . .
Cl1 Cl 0.31134(6) 0.39299(3) 0.27660(7) 0.0403(3) Uani 1 1 d . . .
Cl2 Cl 0.09816(6) 0.39346(3) 0.22950(7) 0.0368(2) Uani 1 1 d . . .
Cl3 Cl 0.09740(7) 0.02302(4) 0.35230(7) 0.0421(3) Uani 1 1 d . . .
Cl4 Cl 0.31154(7) 0.02285(4) 0.40102(7) 0.0460(3) Uani 1 1 d . . .
O1 O 0.20306(19) 0.21024(10) 0.34126(19) 0.0393(7) Uani 1 1 d . . .
O2 O 0.1992(3) 0.21971(11) 0.9735(2) 0.0785(13) Uani 1 1 d . . .
H2A H 0.2036 0.2287 1.0312 0.118 Uiso 1 1 calc R . .
H1A H 0.205(3) 0.2371(18) 0.373(4) 0.056(14) Uiso 1 1 d . . .
H2 H 0.1165(17) 0.2018(18) 0.198(3) 0.070(16) Uiso 1 1 d D . .
H4 H 0.2946(19) 0.2025(14) 0.247(2) 0.042(12) Uiso 1 1 d D . .

loop_
_atom_site_aniso_label
_atom_site_aniso_U_11
_atom_site_aniso_U_22
_atom_site_aniso_U_33
_atom_site_aniso_U_23
_atom_site_aniso_U_13
_atom_site_aniso_U_12
C1 0.035(2) 0.0194(16) 0.0175(15) 0.0005(12) 0.0064(14) -0.0007(14)
C2 0.033(2) 0.0246(18) 0.0223(16) -0.0042(13) 0.0061(15) -0.0025(15)
C3 0.036(2) 0.0198(16) 0.0215(16) -0.0033(13) 0.0090(14) 0.0025(14)
C4 0.0313(19) 0.0201(16) 0.0167(15) -0.0004(12) 0.0068(13) 0.0009(14)
C5 0.0291(19) 0.0253(17) 0.0183(15) -0.0019(13) 0.0071(14) 0.0012(14)
C6 0.0254(18) 0.0267(17) 0.0210(16) 0.0000(13) 0.0094(14) 0.0025(14)
C7 0.0246(18) 0.0265(17) 0.0221(16) -0.0015(13) 0.0100(14) -0.0008(14)
C8 0.0257(18) 0.0288(18) 0.0236(17) -0.0016(13) 0.0109(14) -0.0033(14)
C9 0.0301(19) 0.0244(17) 0.0228(16) -0.0002(13) 0.0093(14) -0.0036(14)
C10 0.032(2) 0.0232(17) 0.0220(16) -0.0004(13) 0.0081(14) -0.0035(14)
C11 0.037(2) 0.0224(17) 0.0212(16) -0.0007(13) 0.0090(15) -0.0030(15)
C12 0.041(2) 0.0247(18) 0.0261(18) 0.0043(14) 0.0119(16) -0.0062(16)
C13 0.040(2) 0.0258(18) 0.0216(17) 0.0052(13) 0.0067(15) 0.0008(15)
C14 0.039(2) 0.0215(17) 0.0212(16) 0.0013(13) 0.0080(15) 0.0006(15)
C15 0.037(2) 0.0256(18) 0.0213(16) -0.0003(13) 0.0085(15) 0.0015(15)
C16 0.0272(18) 0.0238(17) 0.0228(16) 0.0006(13) 0.0062(14) 0.0021(14)
C17 0.0248(18) 0.0276(18) 0.0188(16) -0.0015(13) 0.0015(13) 0.0007(14)
C18 0.0239(18) 0.0297(18) 0.0200(16) -0.0005(13) 0.0014(13) -0.0007(14)
C19 0.0259(18) 0.0243(17) 0.0197(16) 0.0000(13) 0.0051(14) 0.0000(14)
C20 0.0296(19) 0.0250(17) 0.0202(16) -0.0008(13) 0.0060(14) -0.0029(14)
C21 0.033(2) 0.0270(18) 0.0258(17) -0.0060(14) 0.0016(15) 0.0034(15)
C22 0.047(2) 0.033(2) 0.0307(19) 0.0001(15) 0.0063(17) 0.0093(17)
C23 0.075(4) 0.037(2) 0.040(2) 0.0033(18) -0.005(2) 0.016(2)
C24 0.054(3) 0.046(3) 0.075(3) -0.007(2) -0.011(3) 0.021(2)
C25 0.036(3) 0.047(3) 0.096(4) -0.012(3) 0.013(3) 0.007(2)
C26 0.038(2) 0.035(2) 0.055(3) -0.0041(19) 0.010(2) 0.0008(18)
C27 0.0298(19) 0.0219(16) 0.0223(16) -0.0029(13) 0.0048(14) -0.0021(14)
C28 0.030(2) 0.0334(19) 0.0262(18) -0.0025(14) 0.0090(15) -0.0018(15)
C29 0.045(2) 0.036(2) 0.0255(18) 0.0022(15) 0.0124(17) -0.0019(17)
C30 0.043(2) 0.050(2) 0.0277(19) 0.0059(17) 0.0010(17) 0.0075(19)
C31 0.029(2) 0.073(3) 0.044(2) 0.013(2) -0.0001(19) 0.003(2)
C32 0.030(2) 0.052(2) 0.040(2) 0.0092(18) 0.0113(17) -0.0038(18)
C33 0.0297(19) 0.0219(17) 0.0258(17) 0.0015(13) 0.0034(14) -0.0028(14)
C34 0.039(2) 0.040(2) 0.041(2) -0.0070(17) 0.0123(18) -0.0102(18)
C35 0.034(2) 0.047(3) 0.062(3) -0.005(2) 0.004(2) -0.0161(19)
C36 0.056(3) 0.037(2) 0.047(2) -0.0121(19) -0.003(2) -0.009(2)
C37 0.061(3) 0.043(2) 0.037(2) -0.0157(18) 0.012(2) -0.005(2)
C38 0.040(2) 0.038(2) 0.038(2) -0.0080(17) 0.0138(18) -0.0048(17)
C39 0.034(2) 0.0275(19) 0.0346(19) 0.0111(15) 0.0033(16) -0.0059(16)
C40 0.041(2) 0.046(2) 0.047(2) 0.0122(19) 0.016(2) -0.0009(19)
C41 0.043(3) 0.058(3) 0.077(3) 0.031(3) 0.015(2) -0.006(2)
C42 0.042(3) 0.048(3) 0.102(4) 0.030(3) 0.000(3) -0.013(2)
C43 0.061(3) 0.028(2) 0.084(4) 0.007(2) -0.004(3) -0.009(2)
C44 0.046(2) 0.029(2) 0.050(2) 0.0030(17) 0.004(2) -0.0066(18)
C45 0.040(2) 0.0294(19) 0.0295(18) 0.0100(15) 0.0151(16) 0.0065(16)
C46 0.069(3) 0.033(2) 0.036(2) 0.0067(17) 0.022(2) 0.011(2)
C47 0.104(4) 0.041(3) 0.048(3) 0.014(2) 0.038(3) 0.034(3)
C48 0.083(4) 0.074(4) 0.063(3) 0.028(3) 0.025(3) 0.051(3)
C49 0.057(3) 0.074(4) 0.065(3) 0.023(3) 0.001(3) 0.025(3)
C50 0.051(3) 0.044(2) 0.046(2) 0.0106(19) 0.006(2) 0.013(2)
C51 0.035(2) 0.0295(19) 0.0346(19) 0.0084(15) 0.0165(16) 0.0045(16)
C52 0.055(3) 0.041(2) 0.032(2) -0.0031(17) 0.0125(19) 0.0117(19)
C53 0.074(4) 0.049(3) 0.047(3) -0.007(2) 0.023(2) 0.008(2)
C54 0.068(3) 0.052(3) 0.066(3) -0.009(2) 0.034(3) 0.012(2)
C55 0.037(3) 0.068(3) 0.090(4) 0.004(3) 0.029(3) 0.018(2)
C56 0.036(2) 0.052(3) 0.065(3) -0.002(2) 0.015(2) 0.005(2)
C57 0.0291(19) 0.0235(17) 0.0254(17) -0.0017(13) 0.0069(14) -0.0015(14)
C58 0.031(2) 0.054(3) 0.044(2) 0.0156(19) 0.0037(18) -0.0039(19)
C59 0.033(2) 0.069(3) 0.066(3) 0.014(2) 0.013(2) -0.010(2)
C60 0.061(3) 0.046(2) 0.048(2) 0.004(2) 0.030(2) -0.013(2)
C61 0.060(3) 0.044(2) 0.0261(19) 0.0032(17) 0.0106(18) -0.006(2)
C62 0.034(2) 0.040(2) 0.0253(18) -0.0011(15) 0.0034(16) -0.0052(17)
C63 0.031(2) 0.0247(18) 0.037(2) -0.0084(15) 0.0135(16) -0.0034(15)
C64 0.046(3) 0.030(2) 0.070(3) -0.006(2) -0.003(2) -0.0067(19)
C65 0.041(3) 0.042(3) 0.126(5) -0.016(3) -0.003(3) -0.009(2)
C66 0.055(3) 0.045(3) 0.130(5) -0.023(3) 0.041(4) -0.025(3)
C67 0.088(4) 0.039(3) 0.067(3) -0.011(2) 0.046(3) -0.025(3)
C68 0.063(3) 0.031(2) 0.037(2) -0.0055(16) 0.020(2) -0.0125(19)
C69 0.104(4) 0.049(3) 0.023(2) 0.0024(18) 0.020(2) 0.003(3)
C70 0.125(5) 0.045(3) 0.034(2) -0.0025(19) 0.027(3) -0.002(3)
N1 0.0284(16) 0.0199(14) 0.0205(13) -0.0003(11) 0.0053(12) -0.0004(12)
N2 0.0248(16) 0.0239(14) 0.0224(14) -0.0002(11) 0.0059(12) -0.0012(12)
N3 0.0312(16) 0.0224(14) 0.0216(14) 0.0010(11) 0.0067(12) -0.0005(12)
N4 0.0286(16) 0.0219(14) 0.0244(14) 0.0005(11) 0.0103(12) 0.0023(12)
Cl1 0.0407(6) 0.0321(5) 0.0484(6) -0.0202(4) 0.0101(4) -0.0088(4)
Cl2 0.0411(6) 0.0286(5) 0.0415(5) -0.0136(4) 0.0107(4) 0.0054(4)
Cl3 0.0477(6) 0.0410(5) 0.0394(5) 0.0176(4) 0.0130(4) -0.0071(4)
Cl4 0.0476(6) 0.0485(6) 0.0402(5) 0.0252(4) 0.0063(4) 0.0039(5)
O1 0.0568(19) 0.0347(15) 0.0279(13) -0.0023(12) 0.0127(12) -0.0008(13)
O2 0.176(4) 0.0354(17) 0.0308(16) -0.0009(13) 0.036(2) -0.005(2)

loop_
_atom_type_symbol
_atom_type_description
_atom_type_scat_dispersion_real
_atom_type_scat_dispersion_imag
_atom_type_scat_source
C C 0.0033 0.0016 'International Tables Vol C Tables 4.2.6.8 and 6.1.1.4'
H H 0.0000 0.0000 'International Tables Vol C Tables 4.2.6.8 and 6.1.1.4'
N N 0.0061 0.0033 'International Tables Vol C Tables 4.2.6.8 and 6.1.1.4'
Cl Cl 0.1484 0.1585 'International Tables Vol C Tables 4.2.6.8 and 6.1.1.4'
O O 0.0106 0.0060 'International Tables Vol C Tables 4.2.6.8 and 6.1.1.4'

loop_
_geom_angle_atom_site_label_1
_geom_angle_atom_site_label_2
_geom_angle_atom_site_label_3
_geom_angle
_geom_angle_site_symmetry_1
_geom_angle_site_symmetry_3
_geom_angle_publ_flag
N1 C1 C20 122.5(3) . . ?
N1 C1 C2 108.9(3) . . ?
C20 C1 C2 128.4(3) . . ?
C3 C2 C1 107.4(3) . . ?
C3 C2 Cl1 124.6(3) . . ?
C1 C2 Cl1 127.7(3) . . ?
C2 C3 C4 107.1(3) . . ?
C2 C3 Cl2 124.4(3) . . ?
C4 C3 Cl2 128.3(3) . . ?
N1 C4 C5 122.6(3) . . ?
N1 C4 C3 108.8(3) . . ?
C5 C4 C3 128.3(3) . . ?
C6 C5 C4 122.0(3) . . ?
C6 C5 C21 118.8(3) . . ?
C4 C5 C21 119.2(3) . . ?
N2 C6 C5 125.1(3) . . ?
N2 C6 C7 106.4(3) . . ?
C5 C6 C7 128.4(3) . . ?
C8 C7 C6 108.2(3) . . ?
C8 C7 C27 125.4(3) . . ?
C6 C7 C27 125.2(3) . . ?
C7 C8 C9 107.7(3) . . ?
C7 C8 C33 124.0(3) . . ?
C9 C8 C33 126.4(3) . . ?
N2 C9 C10 125.5(3) . . ?
N2 C9 C8 107.0(3) . . ?
C10 C9 C8 127.5(3) . . ?
C11 C10 C9 122.7(3) . . ?
C11 C10 C39 119.7(3) . . ?
C9 C10 C39 117.5(3) . . ?
N3 C11 C10 122.9(3) . . ?
N3 C11 C12 109.3(3) . . ?
C10 C11 C12 127.8(3) . . ?
C13 C12 C11 106.8(3) . . ?
C13 C12 Cl3 124.5(3) . . ?
C11 C12 Cl3 128.4(3) . . ?
C12 C13 C14 106.8(3) . . ?
C12 C13 Cl4 125.0(3) . . ?
C14 C13 Cl4 127.8(3) . . ?
N3 C14 C15 122.7(3) . . ?
N3 C14 C13 109.2(3) . . ?
C15 C14 C13 128.1(3) . . ?
C14 C15 C16 122.2(3) . . ?
C14 C15 C45 120.6(3) . . ?
C16 C15 C45 117.2(3) . . ?
N4 C16 C15 125.6(3) . . ?
N4 C16 C17 106.9(3) . . ?
C15 C16 C17 127.4(3) . . ?
C18 C17 C16 108.1(3) . . ?
C18 C17 C51 125.7(3) . . ?
C16 C17 C51 124.4(3) . . ?
C17 C18 C19 107.7(3) . . ?
C17 C18 C57 126.1(3) . . ?
C19 C18 C57 125.2(3) . . ?
N4 C19 C20 125.0(3) . . ?
N4 C19 C18 106.6(3) . . ?
C20 C19 C18 128.3(3) . . ?
C1 C20 C19 122.1(3) . . ?
C1 C20 C63 120.7(3) . . ?
C19 C20 C63 117.2(3) . . ?
C26 C21 C22 118.7(3) . . ?
C26 C21 C5 120.5(3) . . ?
C22 C21 C5 120.8(3) . . ?
C23 C22 C21 120.1(4) . . ?
C23 C22 H22 119.9 . . ?
C21 C22 H22 119.9 . . ?
C24 C23 C22 120.9(4) . . ?
C24 C23 H23 119.5 . . ?
C22 C23 H23 119.5 . . ?
C23 C24 C25 119.4(4) . . ?
C23 C24 H24 120.3 . . ?
C25 C24 H24 120.3 . . ?
C24 C25 C26 120.2(5) . . ?
C24 C25 H25 119.9 . . ?
C26 C25 H25 119.9 . . ?
C21 C26 C25 120.6(4) . . ?
C21 C26 H26 119.7 . . ?
C25 C26 H26 119.7 . . ?
C28 C27 C32 118.5(3) . . ?
C28 C27 C7 119.8(3) . . ?
C32 C27 C7 121.6(3) . . ?
C27 C28 C29 120.2(3) . . ?
C27 C28 H28 119.9 . . ?
C29 C28 H28 119.9 . . ?
C30 C29 C28 120.7(3) . . ?
C30 C29 H29 119.6 . . ?
C28 C29 H29 119.6 . . ?
C31 C30 C29 119.1(4) . . ?
C31 C30 H30 120.4 . . ?
C29 C30 H30 120.4 . . ?
C30 C31 C32 120.6(4) . . ?
C30 C31 H31 119.7 . . ?
C32 C31 H31 119.7 . . ?
C31 C32 C27 120.8(4) . . ?
C31 C32 H32 119.6 . . ?
C27 C32 H32 119.6 . . ?
C38 C33 C34 118.6(3) . . ?
C38 C33 C8 117.9(3) . . ?
C34 C33 C8 123.4(3) . . ?
C35 C34 C33 120.4(4) . . ?
C35 C34 H34 119.8 . . ?
C33 C34 H34 119.8 . . ?
C36 C35 C34 120.3(4) . . ?
C36 C35 H35 119.9 . . ?
C34 C35 H35 119.9 . . ?
C37 C36 C35 119.6(4) . . ?
C37 C36 H36 120.2 . . ?
C35 C36 H36 120.2 . . ?
C36 C37 C38 120.6(4) . . ?
C36 C37 H37 119.7 . . ?
C38 C37 H37 119.7 . . ?
C37 C38 C33 120.5(4) . . ?
C37 C38 H38 119.7 . . ?
C33 C38 H38 119.7 . . ?
C40 C39 C44 119.4(4) . . ?
C40 C39 C10 120.0(3) . . ?
C44 C39 C10 120.6(4) . . ?
C41 C40 C39 121.1(4) . . ?
C41 C40 H40 119.4 . . ?
C39 C40 H40 119.4 . . ?
C42 C41 C40 119.6(5) . . ?
C42 C41 H41 120.2 . . ?
C40 C41 H41 120.2 . . ?
C41 C42 C43 120.3(4) . . ?
C41 C42 H42 119.9 . . ?
C43 C42 H42 119.9 . . ?
C44 C43 C42 120.2(5) . . ?
C44 C43 H43 119.9 . . ?
C42 C43 H43 119.9 . . ?
C39 C44 C43 119.4(4) . . ?
C39 C44 H44 120.3 . . ?
C43 C44 H44 120.3 . . ?
C46 C45 C50 118.1(4) . . ?
C46 C45 C15 121.4(4) . . ?
C50 C45 C15 120.6(3) . . ?
C45 C46 C47 120.3(5) . . ?
C45 C46 H46 119.9 . . ?
C47 C46 H46 119.9 . . ?
C48 C47 C46 120.6(5) . . ?
C48 C47 H47 119.7 . . ?
C46 C47 H47 119.7 . . ?
C49 C48 C47 119.8(5) . . ?
C49 C48 H48 120.1 . . ?
C47 C48 H48 120.1 . . ?
C48 C49 C50 120.7(5) . . ?
C48 C49 H49 119.6 . . ?
C50 C49 H49 119.6 . . ?
C49 C50 C45 120.5(4) . . ?
C49 C50 H50 119.8 . . ?
C45 C50 H50 119.8 . . ?
C56 C51 C52 118.0(4) . . ?
C56 C51 C17 124.1(4) . . ?
C52 C51 C17 117.9(3) . . ?
C53 C52 C51 121.8(4) . . ?
C53 C52 H52 119.1 . . ?
C51 C52 H52 119.1 . . ?
C54 C53 C52 119.5(5) . . ?
C54 C53 H53 120.2 . . ?
C52 C53 H53 120.2 . . ?
C53 C54 C55 121.2(4) . . ?
C53 C54 H54 119.4 . . ?
C55 C54 H54 119.4 . . ?
C54 C55 C56 120.0(4) . . ?
C54 C55 H55 120.0 . . ?
C56 C55 H55 120.0 . . ?
C51 C56 C55 119.5(4) . . ?
C51 C56 H56 120.3 . . ?
C55 C56 H56 120.3 . . ?
C58 C57 C62 118.1(3) . . ?
C58 C57 C18 121.8(3) . . ?
C62 C57 C18 120.1(3) . . ?
C57 C58 C59 121.1(4) . . ?
C57 C58 H58 119.4 . . ?
C59 C58 H58 119.4 . . ?
C60 C59 C58 120.0(4) . . ?
C60 C59 H59 120.0 . . ?
C58 C59 H59 120.0 . . ?
C59 C60 C61 119.7(4) . . ?
C59 C60 H60 120.1 . . ?
C61 C60 H60 120.1 . . ?
C60 C61 C62 120.7(4) . . ?
C60 C61 H61 119.7 . . ?
C62 C61 H61 119.7 . . ?
C57 C62 C61 120.3(4) . . ?
C57 C62 H62 119.8 . . ?
C61 C62 H62 119.8 . . ?
C64 C63 C68 118.5(4) . . ?
C64 C63 C20 120.4(3) . . ?
C68 C63 C20 121.1(3) . . ?
C63 C64 C65 120.4(5) . . ?
C63 C64 H64 119.8 . . ?
C65 C64 H64 119.8 . . ?
C66 C65 C64 120.6(5) . . ?
C66 C65 H65 119.7 . . ?
C64 C65 H65 119.7 . . ?
C65 C66 C67 120.2(5) . . ?
C65 C66 H66 119.9 . . ?
C67 C66 H66 119.9 . . ?
C66 C67 C68 119.7(5) . . ?
C66 C67 H67 120.2 . . ?
C68 C67 H67 120.2 . . ?
C63 C68 C67 120.6(4) . . ?
C63 C68 H68 119.7 . . ?
C67 C68 H68 119.7 . . ?
O1 C69 H69A 109.5 . . ?
O1 C69 H69B 109.5 . . ?
H69A C69 H69B 109.5 . . ?
O1 C69 H69C 109.5 . . ?
H69A C69 H69C 109.5 . . ?
H69B C69 H69C 109.5 . . ?
O2 C70 H71A 109.5 . . ?
O2 C70 H71B 109.5 . . ?
H71A C70 H71B 109.5 . . ?
O2 C70 H71C 109.5 . . ?
H71A C70 H71C 109.5 . . ?
H71B C70 H71C 109.5 . . ?
C1 N1 C4 107.8(3) . . ?
C9 N2 C6 110.5(3) . . ?
C9 N2 H2 127(3) . . ?
C6 N2 H2 123(3) . . ?
C11 N3 C14 107.8(3) . . ?
C16 N4 C19 110.3(3) . . ?
C16 N4 H4 126(3) . . ?
C19 N4 H4 121(3) . . ?
C69 O1 H1A 106(3) . . ?
C70 O2 H2A 109.5 . . ?

loop_
_geom_bond_atom_site_label_1
_geom_bond_atom_site_label_2
_geom_bond_distance
_geom_bond_site_symmetry_2
_geom_bond_publ_flag
C1 N1 1.363(4) . ?
C1 C20 1.405(5) . ?
C1 C2 1.453(5) . ?
C2 C3 1.344(5) . ?
C2 Cl1 1.719(3) . ?
C3 C4 1.456(4) . ?
C3 Cl2 1.717(3) . ?
C4 N1 1.366(4) . ?
C4 C5 1.414(5) . ?
C5 C6 1.411(5) . ?
C5 C21 1.491(5) . ?
C6 N2 1.382(4) . ?
C6 C7 1.438(5) . ?
C7 C8 1.381(5) . ?
C7 C27 1.479(5) . ?
C8 C9 1.437(5) . ?
C8 C33 1.487(5) . ?
C9 N2 1.376(4) . ?
C9 C10 1.412(5) . ?
C10 C11 1.406(5) . ?
C10 C39 1.496(5) . ?
C11 N3 1.355(4) . ?
C11 C12 1.463(5) . ?
C12 C13 1.345(5) . ?
C12 Cl3 1.718(3) . ?
C13 C14 1.463(5) . ?
C13 Cl4 1.721(3) . ?
C14 N3 1.356(4) . ?
C14 C15 1.411(5) . ?
C15 C16 1.414(5) . ?
C15 C45 1.484(5) . ?
C16 N4 1.375(4) . ?
C16 C17 1.433(5) . ?
C17 C18 1.379(5) . ?
C17 C51 1.487(5) . ?
C18 C19 1.439(5) . ?
C18 C57 1.476(5) . ?
C19 N4 1.382(4) . ?
C19 C20 1.410(5) . ?
C20 C63 1.496(5) . ?
C21 C26 1.385(6) . ?
C21 C22 1.390(5) . ?
C22 C23 1.383(6) . ?
C22 H22 0.9300 . ?
C23 C24 1.372(7) . ?
C23 H23 0.9300 . ?
C24 C25 1.378(7) . ?
C24 H24 0.9300 . ?
C25 C26 1.386(6) . ?
C25 H25 0.9300 . ?
C26 H26 0.9300 . ?
C27 C28 1.385(5) . ?
C27 C32 1.389(5) . ?
C28 C29 1.390(5) . ?
C28 H28 0.9300 . ?
C29 C30 1.378(6) . ?
C29 H29 0.9300 . ?
C30 C31 1.374(6) . ?
C30 H30 0.9300 . ?
C31 C32 1.379(6) . ?
C31 H31 0.9300 . ?
C32 H32 0.9300 . ?
C33 C38 1.387(5) . ?
C33 C34 1.388(5) . ?
C34 C35 1.386(6) . ?
C34 H34 0.9300 . ?
C35 C36 1.383(6) . ?
C35 H35 0.9300 . ?
C36 C37 1.366(6) . ?
C36 H36 0.9300 . ?
C37 C38 1.385(5) . ?
C37 H37 0.9300 . ?
C38 H38 0.9300 . ?
C39 C40 1.385(6) . ?
C39 C44 1.389(5) . ?
C40 C41 1.381(6) . ?
C40 H40 0.9300 . ?
C41 C42 1.364(8) . ?
C41 H41 0.9300 . ?
C42 C43 1.393(8) . ?
C42 H42 0.9300 . ?
C43 C44 1.389(6) . ?
C43 H43 0.9300 . ?
C44 H44 0.9300 . ?
C45 C46 1.389(5) . ?
C45 C50 1.394(6) . ?
C46 C47 1.391(6) . ?
C46 H46 0.9300 . ?
C47 C48 1.363(8) . ?
C47 H47 0.9300 . ?
C48 C49 1.361(8) . ?
C48 H48 0.9300 . ?
C49 C50 1.384(6) . ?
C49 H49 0.9300 . ?
C50 H50 0.9300 . ?
C51 C56 1.375(6) . ?
C51 C52 1.399(5) . ?
C52 C53 1.373(6) . ?
C52 H52 0.9300 . ?
C53 C54 1.345(7) . ?
C53 H53 0.9300 . ?
C54 C55 1.364(7) . ?
C54 H54 0.9300 . ?
C55 C56 1.416(6) . ?
C55 H55 0.9300 . ?
C56 H56 0.9300 . ?
C57 C58 1.378(5) . ?
C57 C62 1.385(5) . ?
C58 C59 1.392(6) . ?
C58 H58 0.9300 . ?
C59 C60 1.359(6) . ?
C59 H59 0.9300 . ?
C60 C61 1.371(6) . ?
C60 H60 0.9300 . ?
C61 C62 1.386(5) . ?
C61 H61 0.9300 . ?
C62 H62 0.9300 . ?
C63 C64 1.383(6) . ?
C63 C68 1.386(5) . ?
C64 C65 1.390(7) . ?
C64 H64 0.9300 . ?
C65 C66 1.351(8) . ?
C65 H65 0.9300 . ?
C66 C67 1.383(8) . ?
C66 H66 0.9300 . ?
C67 C68 1.389(6) . ?
C67 H67 0.9300 . ?
C68 H68 0.9300 . ?
C69 O1 1.409(5) . ?
C69 H69A 0.9600 . ?
C69 H69B 0.9600 . ?
C69 H69C 0.9600 . ?
C70 O2 1.342(5) . ?
C70 H71A 0.9600 . ?
C70 H71B 0.9600 . ?
C70 H71C 0.9600 . ?
N2 H2 0.90(4) . ?
N4 H4 0.90(3) . ?
O1 H1A 0.86(5) . ?
O2 H2A 0.8200 . ?

loop_
_geom_torsion_atom_site_label_1
_geom_torsion_atom_site_label_2
_geom_torsion_atom_site_label_3
_geom_torsion_atom_site_label_4
_geom_torsion
_geom_torsion_site_symmetry_1
_geom_torsion_site_symmetry_2
_geom_torsion_site_symmetry_3
_geom_torsion_site_symmetry_4
_geom_torsion_publ_flag
N1 C1 C2 C3 -1.6(4) . . . . ?
C20 C1 C2 C3 173.6(3) . . . . ?
N1 C1 C2 Cl1 172.4(2) . . . . ?
C20 C1 C2 Cl1 -12.4(5) . . . . ?
C1 C2 C3 C4 -0.1(4) . . . . ?
Cl1 C2 C3 C4 -174.3(2) . . . . ?
C1 C2 C3 Cl2 173.8(2) . . . . ?
Cl1 C2 C3 Cl2 -0.5(5) . . . . ?
C2 C3 C4 N1 1.7(4) . . . . ?
Cl2 C3 C4 N1 -171.8(2) . . . . ?
C2 C3 C4 C5 -172.6(3) . . . . ?
Cl2 C3 C4 C5 13.8(5) . . . . ?
N1 C4 C5 C6 22.6(5) . . . . ?
C3 C4 C5 C6 -163.7(3) . . . . ?
N1 C4 C5 C21 -156.6(3) . . . . ?
C3 C4 C5 C21 17.1(5) . . . . ?
C4 C5 C6 N2 26.9(5) . . . . ?
C21 C5 C6 N2 -154.0(3) . . . . ?
C4 C5 C6 C7 -155.7(3) . . . . ?
C21 C5 C6 C7 23.4(5) . . . . ?
N2 C6 C7 C8 4.3(4) . . . . ?
C5 C6 C7 C8 -173.5(3) . . . . ?
N2 C6 C7 C27 -164.0(3) . . . . ?
C5 C6 C7 C27 18.2(5) . . . . ?
C6 C7 C8 C9 -1.7(4) . . . . ?
C27 C7 C8 C9 166.6(3) . . . . ?
C6 C7 C8 C33 -166.8(3) . . . . ?
C27 C7 C8 C33 1.5(5) . . . . ?
C7 C8 C9 N2 -1.6(4) . . . . ?
C33 C8 C9 N2 163.1(3) . . . . ?
C7 C8 C9 C10 176.6(3) . . . . ?
C33 C8 C9 C10 -18.8(6) . . . . ?
N2 C9 C10 C11 -27.8(5) . . . . ?
C8 C9 C10 C11 154.4(3) . . . . ?
N2 C9 C10 C39 153.1(3) . . . . ?
C8 C9 C10 C39 -24.8(5) . . . . ?
C9 C10 C11 N3 -19.4(5) . . . . ?
C39 C10 C11 N3 159.7(3) . . . . ?
C9 C10 C11 C12 164.0(3) . . . . ?
C39 C10 C11 C12 -16.8(5) . . . . ?
N3 C11 C12 C13 -2.4(4) . . . . ?
C10 C11 C12 C13 174.5(3) . . . . ?
N3 C11 C12 Cl3 170.8(3) . . . . ?
C10 C11 C12 Cl3 -12.3(5) . . . . ?
C11 C12 C13 C14 0.0(4) . . . . ?
Cl3 C12 C13 C14 -173.5(3) . . . . ?
C11 C12 C13 Cl4 172.8(3) . . . . ?
Cl3 C12 C13 Cl4 -0.7(5) . . . . ?
C12 C13 C14 N3 2.4(4) . . . . ?
Cl4 C13 C14 N3 -170.2(3) . . . . ?
C12 C13 C14 C15 -175.3(3) . . . . ?
Cl4 C13 C14 C15 12.1(5) . . . . ?
N3 C14 C15 C16 17.9(5) . . . . ?
C13 C14 C15 C16 -164.6(3) . . . . ?
N3 C14 C15 C45 -160.6(3) . . . . ?
C13 C14 C15 C45 16.8(5) . . . . ?
C14 C15 C16 N4 29.0(5) . . . . ?
C45 C15 C16 N4 -152.4(3) . . . . ?
C14 C15 C16 C17 -154.2(3) . . . . ?
C45 C15 C16 C17 24.4(5) . . . . ?
N4 C16 C17 C18 2.9(4) . . . . ?
C15 C16 C17 C18 -174.4(3) . . . . ?
N4 C16 C17 C51 -162.8(3) . . . . ?
C15 C16 C17 C51 19.9(5) . . . . ?
C16 C17 C18 C19 0.7(4) . . . . ?
C51 C17 C18 C19 166.2(3) . . . . ?
C16 C17 C18 C57 -168.6(3) . . . . ?
C51 C17 C18 C57 -3.1(5) . . . . ?
C17 C18 C19 N4 -4.0(4) . . . . ?
C57 C18 C19 N4 165.4(3) . . . . ?
C17 C18 C19 C20 173.8(3) . . . . ?
C57 C18 C19 C20 -16.7(5) . . . . ?
N1 C1 C20 C19 -21.0(5) . . . . ?
C2 C1 C20 C19 164.4(3) . . . . ?
N1 C1 C20 C63 157.7(3) . . . . ?
C2 C1 C20 C63 -16.9(5) . . . . ?
N4 C19 C20 C1 -27.3(5) . . . . ?
C18 C19 C20 C1 155.2(3) . . . . ?
N4 C19 C20 C63 154.0(3) . . . . ?
C18 C19 C20 C63 -23.5(5) . . . . ?
C6 C5 C21 C26 54.3(4) . . . . ?
C4 C5 C21 C26 -126.5(4) . . . . ?
C6 C5 C21 C22 -127.5(4) . . . . ?
C4 C5 C21 C22 51.7(4) . . . . ?
C26 C21 C22 C23 0.1(5) . . . . ?
C5 C21 C22 C23 -178.1(3) . . . . ?
C21 C22 C23 C24 0.8(6) . . . . ?
C22 C23 C24 C25 -0.9(7) . . . . ?
C23 C24 C25 C26 0.1(7) . . . . ?
C22 C21 C26 C25 -0.9(6) . . . . ?
C5 C21 C26 C25 177.3(4) . . . . ?
C24 C25 C26 C21 0.8(7) . . . . ?
C8 C7 C27 C28 -116.4(4) . . . . ?
C6 C7 C27 C28 49.9(5) . . . . ?
C8 C7 C27 C32 60.0(5) . . . . ?
C6 C7 C27 C32 -133.6(4) . . . . ?
C32 C27 C28 C29 1.2(5) . . . . ?
C7 C27 C28 C29 177.8(3) . . . . ?
C27 C28 C29 C30 -0.1(5) . . . . ?
C28 C29 C30 C31 -0.9(6) . . . . ?
C29 C30 C31 C32 0.7(7) . . . . ?
C30 C31 C32 C27 0.4(7) . . . . ?
C28 C27 C32 C31 -1.4(6) . . . . ?
C7 C27 C32 C31 -177.9(4) . . . . ?
C7 C8 C33 C38 86.4(4) . . . . ?
C9 C8 C33 C38 -75.9(4) . . . . ?
C7 C8 C33 C34 -90.7(4) . . . . ?
C9 C8 C33 C34 107.0(4) . . . . ?
C38 C33 C34 C35 0.3(6) . . . . ?
C8 C33 C34 C35 177.4(4) . . . . ?
C33 C34 C35 C36 0.1(7) . . . . ?
C34 C35 C36 C37 -0.6(7) . . . . ?
C35 C36 C37 C38 0.6(7) . . . . ?
C36 C37 C38 C33 -0.2(6) . . . . ?
C34 C33 C38 C37 -0.2(6) . . . . ?
C8 C33 C38 C37 -177.5(3) . . . . ?
C11 C10 C39 C40 113.7(4) . . . . ?
C9 C10 C39 C40 -67.1(4) . . . . ?
C11 C10 C39 C44 -64.6(5) . . . . ?
C9 C10 C39 C44 114.5(4) . . . . ?
C44 C39 C40 C41 0.9(6) . . . . ?
C10 C39 C40 C41 -177.5(4) . . . . ?
C39 C40 C41 C42 -2.5(7) . . . . ?
C40 C41 C42 C43 1.7(7) . . . . ?
C41 C42 C43 C44 0.6(7) . . . . ?
C40 C39 C44 C43 1.3(6) . . . . ?
C10 C39 C44 C43 179.7(4) . . . . ?
C42 C43 C44 C39 -2.1(7) . . . . ?
C14 C15 C45 C46 59.0(5) . . . . ?
C16 C15 C45 C46 -119.7(4) . . . . ?
C14 C15 C45 C50 -121.4(4) . . . . ?
C16 C15 C45 C50 60.0(5) . . . . ?
C50 C45 C46 C47 -0.8(6) . . . . ?
C15 C45 C46 C47 178.8(4) . . . . ?
C45 C46 C47 C48 0.6(7) . . . . ?
C46 C47 C48 C49 0.7(8) . . . . ?
C47 C48 C49 C50 -1.8(8) . . . . ?
C48 C49 C50 C45 1.6(8) . . . . ?
C46 C45 C50 C49 -0.3(6) . . . . ?
C15 C45 C50 C49 -179.9(4) . . . . ?
C18 C17 C51 C56 78.0(5) . . . . ?
C16 C17 C51 C56 -118.9(4) . . . . ?
C18 C17 C51 C52 -100.4(4) . . . . ?
C16 C17 C51 C52 62.8(5) . . . . ?
C56 C51 C52 C53 1.2(6) . . . . ?
C17 C51 C52 C53 179.6(4) . . . . ?
C51 C52 C53 C54 -1.0(7) . . . . ?
C52 C53 C54 C55 0.8(8) . . . . ?
C53 C54 C55 C56 -0.8(8) . . . . ?
C52 C51 C56 C55 -1.2(6) . . . . ?
C17 C51 C56 C55 -179.5(4) . . . . ?
C54 C55 C56 C51 1.0(7) . . . . ?
C17 C18 C57 C58 -68.4(5) . . . . ?
C19 C18 C57 C58 124.1(4) . . . . ?
C17 C18 C57 C62 110.7(4) . . . . ?
C19 C18 C57 C62 -56.8(5) . . . . ?
C62 C57 C58 C59 2.9(6) . . . . ?
C18 C57 C58 C59 -178.0(4) . . . . ?
C57 C58 C59 C60 -0.8(7) . . . . ?
C58 C59 C60 C61 -1.6(7) . . . . ?
C59 C60 C61 C62 1.9(7) . . . . ?
C58 C57 C62 C61 -2.6(5) . . . . ?
C18 C57 C62 C61 178.2(3) . . . . ?
C60 C61 C62 C57 0.3(6) . . . . ?
C1 C20 C63 C64 125.6(4) . . . . ?
C19 C20 C63 C64 -55.6(5) . . . . ?
C1 C20 C63 C68 -56.9(5) . . . . ?
C19 C20 C63 C68 121.8(4) . . . . ?
C68 C63 C64 C65 -1.6(6) . . . . ?
C20 C63 C64 C65 175.9(4) . . . . ?
C63 C64 C65 C66 0.6(8) . . . . ?
C64 C65 C66 C67 0.1(8) . . . . ?
C65 C66 C67 C68 0.1(8) . . . . ?
C64 C63 C68 C67 1.9(6) . . . . ?
C20 C63 C68 C67 -175.7(4) . . . . ?
C66 C67 C68 C63 -1.2(7) . . . . ?
C20 C1 N1 C4 -172.9(3) . . . . ?
C2 C1 N1 C4 2.6(3) . . . . ?
C5 C4 N1 C1 172.1(3) . . . . ?
C3 C4 N1 C1 -2.7(3) . . . . ?
C10 C9 N2 C6 -173.8(3) . . . . ?
C8 C9 N2 C6 4.4(4) . . . . ?
C5 C6 N2 C9 172.5(3) . . . . ?
C7 C6 N2 C9 -5.4(4) . . . . ?
C10 C11 N3 C14 -173.2(3) . . . . ?
C12 C11 N3 C14 3.9(4) . . . . ?
C15 C14 N3 C11 173.9(3) . . . . ?
C13 C14 N3 C11 -3.9(4) . . . . ?
C15 C16 N4 C19 171.8(3) . . . . ?
C17 C16 N4 C19 -5.5(4) . . . . ?
C20 C19 N4 C16 -172.0(3) . . . . ?
C18 C19 N4 C16 5.9(4) . . . . ?
